data_4028355
loop_
_publ_author_name
'Thierry Brotin'
'Dominique Cavagnat'
'Erwann Jeanneau'
'Thierry Buffeteau'

_publ_section_title
;
 Synthesis of Highly Substituted Cryptophane Derivatives
;
_journal_name_full 'Journal of Organic Chemistry'
_journal_page_first 6143
_journal_page_last 6153
_journal_paper_doi 10.1021/jo4007738
_journal_volume 78
_journal_year 2013
_chemical_formula_moiety 'C60 H66 O18, C H2 Cl2'
_chemical_formula_sum 'C61 H68 Cl2 O18'
_chemical_formula_weight 1160.10
_space_group_IT_number 2
_symmetry_cell_setting triclinic
_symmetry_space_group_name_Hall '-P 1'
_symmetry_space_group_name_H-M 'P -1'
_atom_sites_solution_hydrogens difmap
_atom_sites_solution_primary direct
_cell_angle_alpha 84.869(6)
_cell_angle_beta 82.376(6)
_cell_angle_gamma 61.765(8)
_cell_formula_units_Z 2
_cell_length_a 12.4290(10)
_cell_length_b 12.6970(10)
_cell_length_c 20.3610(10)
_cell_measurement_reflns_used 9891
_cell_measurement_temperature 100
_cell_measurement_theta_max 67.3162
_cell_measurement_theta_min 3.9503
_cell_volume 2804.5(4)
_computing_cell_refinement
;
CrysAlisPro, Agilent Technologies,
Version 1.171.35.21c (release 23-05-2012 CrysAlis171 .NET)
(compiled May 23 2012,12:53:54)
;
_computing_data_collection
;
CrysAlisPro, Agilent Technologies,
Version 1.171.35.21c (release 23-05-2012 CrysAlis171 .NET)
(compiled May 23 2012,12:53:54)
;
_computing_data_reduction
;
CrysAlisPro, Agilent Technologies,
Version 1.171.35.21c (release 23-05-2012 CrysAlis171 .NET)
(compiled May 23 2012,12:53:54)
;
_computing_molecular_graphics 'CAMERON (Watkin et al., 1996)'
_computing_publication_material 'CRYSTALS (Betteridge et al., 2003)'
_computing_structure_refinement 'CRYSTALS (Betteridge et al., 2003)'
_computing_structure_solution 'SIR97 (Altomare et al., 1999)'
_diffrn_ambient_temperature 100
_diffrn_detector_area_resol_mean 10.4678
_diffrn_measured_fraction_theta_full 0.996
_diffrn_measured_fraction_theta_max 0.979
_diffrn_measurement_device_type 'Xcalibur, Atlas, Gemini ultra'
_diffrn_measurement_method \w
_diffrn_radiation_monochromator mirror
_diffrn_radiation_source 'Enhance Ultra (Cu) x-ray Source'
_diffrn_radiation_type 'Cu K\a'
_diffrn_radiation_wavelength 1.5418
_diffrn_reflns_av_R_equivalents 0.065
_diffrn_reflns_limit_h_max 14
_diffrn_reflns_limit_h_min -14
_diffrn_reflns_limit_k_max 15
_diffrn_reflns_limit_k_min -15
_diffrn_reflns_limit_l_max 20
_diffrn_reflns_limit_l_min -24
_diffrn_reflns_number 37272
_diffrn_reflns_theta_full 66.586
_diffrn_reflns_theta_max 67.426
_diffrn_reflns_theta_min 3.954
_diffrn_standards_number 0
_exptl_absorpt_coefficient_mu 1.674
_exptl_absorpt_correction_T_max 0.873
_exptl_absorpt_correction_T_min 0.439
_exptl_absorpt_correction_type analytical
_exptl_absorpt_process_details
;
CrysAlisPro, Agilent Technologies,
Version 1.171.35.21c (release 23-05-2012 CrysAlis171 .NET)
(compiled May 23 2012,12:53:54)
Analytical numeric absorption correction using a multifaceted crystal
            model based on expressions derived by R.C. Clark & J.S. Reid.
(Clark, R. C. & Reid, J. S. (1995). Acta Cryst. A51, 887-897)
;
_exptl_crystal_colour colorless
_exptl_crystal_density_diffrn 1.374
_exptl_crystal_description plate
_exptl_crystal_F_000 1224
_exptl_crystal_size_max 0.410
_exptl_crystal_size_mid 0.215
_exptl_crystal_size_min 0.041
_refine_diff_density_max 0.94
_refine_diff_density_min -1.04
_refine_ls_extinction_method none
_refine_ls_goodness_of_fit_ref 1.0827
_refine_ls_hydrogen_treatment constr
_refine_ls_matrix_type full
_refine_ls_number_parameters 730
_refine_ls_number_reflns 9886
_refine_ls_number_restraints 0
_refine_ls_R_factor_all 0.0761
_refine_ls_R_factor_gt 0.0637
_refine_ls_shift/su_max 0.0003877
_refine_ls_shift/su_mean 0.0000392
_refine_ls_structure_factor_coef Fsqd
_refine_ls_weighting_details
;
 Method, part 1, Chebychev polynomial, (Watkin, 1994, Prince, 1982) 
 [weight] = 1.0/[A~0~*T~0~(x)+A~1~*T~1~(x) ... +A~n-1~]*T~n-1~(x)] 
 where A~i~ are the Chebychev coefficients listed below and x= Fcalc/Fmax 
 Method = Robust Weighting (Prince, 1982) 
 W = [weight] * [1-(deltaF/6*sigmaF)^2^]^2^ 
 A~i~ are: 
 0.326E+04 0.553E+04 0.354E+04 0.157E+04 389. 
;
_refine_ls_weighting_scheme calc
_refine_ls_wR_factor_all 0.2174
_refine_ls_wR_factor_gt 0.1835
_refine_ls_wR_factor_ref 0.2174
_reflns_limit_h_max 14
_reflns_limit_h_min -14
_reflns_limit_k_max 15
_reflns_limit_k_min -14
_reflns_limit_l_max 24
_reflns_limit_l_min 0
_reflns_number_gt 7927
_reflns_number_total 9886
_reflns_threshold_expression I>2.0\s(I)
_oxford_diffrn_Wilson_B_factor 2.48
_oxford_diffrn_Wilson_scale 0.07
_oxford_refine_ls_r_factor_ref 0.0761
_oxford_refine_ls_scale 3.79(7)
_oxford_reflns_number_all 9886
_oxford_reflns_threshold_expression_ref I>-10.0\s(I)
_cod_data_source_file jo4007738_si_001_4.cif
_cod_data_source_block 3
_cod_original_sg_symbol_H-M 'P -1 '
_cod_database_code 4028355

loop_
_symmetry_equiv_pos_as_xyz
x,y,z
-x,-y,-z

loop_
_atom_site_label
_atom_site_type_symbol
_atom_site_fract_x
_atom_site_fract_y
_atom_site_fract_z
_atom_site_U_iso_or_equiv
_atom_site_occupancy
_atom_site_adp_type
_atom_site_refinement_flags_posn
Cl1 Cl 0.44879(8) 0.32687(8) 0.28490(4) 0.0530 1.0000 Uani .
C2 C 0.3576(4) 0.2769(4) 0.2514(3) 0.0666 1.0000 Uani .
Cl3 Cl 0.23959(9) 0.39306(9) 0.21013(4) 0.0537 1.0000 Uani .
H21 H 0.3239 0.2400 0.2863 0.0804 1.0000 Uiso R
H22 H 0.4069 0.2183 0.2175 0.0811 1.0000 Uiso R
O4 O 0.15176(17) 0.70551(16) 0.09490(9) 0.0298 1.0000 Uani .
C5 C 0.2695(2) 0.6209(2) 0.10656(12) 0.0237 1.0000 Uani .
C6 C 0.3260(2) 0.5236(2) 0.06361(12) 0.0225 1.0000 Uani .
C7 C 0.2499(2) 0.5122(2) 0.01395(12) 0.0247 1.0000 Uani .
C8 C 0.1760(2) 0.4489(2) 0.04318(12) 0.0235 1.0000 Uani .
C9 C 0.2205(2) 0.3245(2) 0.03965(12) 0.0241 1.0000 Uani .
C10 C 0.3443(2) 0.2413(2) 0.00417(11) 0.0222 1.0000 Uani .
C11 C 0.4485(2) 0.1756(2) 0.04794(12) 0.0237 1.0000 Uani .
C12 C 0.4583(2) 0.0693(2) 0.07964(12) 0.0233 1.0000 Uani .
C13 C 0.5511(2) 0.0015(2) 0.11961(12) 0.0239 1.0000 Uani .
O14 O 0.56328(17) -0.10182(15) 0.15291(9) 0.0275 1.0000 Uani .
C15 C 0.4676(3) -0.1334(2) 0.14891(14) 0.0294 1.0000 Uani .
H151 H 0.4868 -0.2055 0.1738 0.0433 1.0000 Uiso R
H153 H 0.3893 -0.0699 0.1664 0.0435 1.0000 Uiso R
H152 H 0.4637 -0.1468 0.1037 0.0444 1.0000 Uiso R
C16 C 0.6381(2) 0.0393(2) 0.12738(12) 0.0237 1.0000 Uani .
O17 O 0.73415(16) -0.02972(15) 0.16475(9) 0.0259 1.0000 Uani .
C18 C 0.7110(3) 0.0131(2) 0.23060(13) 0.0307 1.0000 Uani .
C19 C 0.8101(2) -0.0816(2) 0.27006(13) 0.0287 1.0000 Uani .
O20 O 0.78890(16) -0.05798(16) 0.33984(9) 0.0280 1.0000 Uani .
C21 C 0.6689(2) -0.0073(2) 0.36883(12) 0.0252 1.0000 Uani .
C22 C 0.5903(2) -0.0571(2) 0.36391(12) 0.0258 1.0000 Uani .
O23 O 0.64083(17) -0.15867(16) 0.32736(10) 0.0301 1.0000 Uani .
C24 C 0.5554(3) -0.1957(2) 0.31110(14) 0.0293 1.0000 Uani .
H243 H 0.6002 -0.2630 0.2833 0.0437 1.0000 Uiso R
H242 H 0.5194 -0.2181 0.3504 0.0442 1.0000 Uiso R
H241 H 0.4909 -0.1331 0.2891 0.0434 1.0000 Uiso R
C25 C 0.4730(2) -0.0059(2) 0.39558(12) 0.0263 1.0000 Uani .
C26 C 0.4313(2) 0.0922(2) 0.43576(12) 0.0250 1.0000 Uani .
C27 C 0.3014(2) 0.1361(2) 0.47037(12) 0.0253 1.0000 Uani .
C28 C 0.2033(2) 0.2256(2) 0.42854(12) 0.0249 1.0000 Uani .
C29 C 0.1575(2) 0.3496(2) 0.43144(12) 0.0239 1.0000 Uani .
C30 C 0.0703(2) 0.4268(2) 0.38952(12) 0.0255 1.0000 Uani .
C31 C 0.0252(2) 0.3841(2) 0.34555(12) 0.0246 1.0000 Uani .
O32 O -0.06013(18) 0.45475(16) 0.30367(9) 0.0304 1.0000 Uani .
C33 C -0.0927(3) 0.5791(2) 0.30101(15) 0.0340 1.0000 Uani .
H332 H -0.1508 0.6178 0.2690 0.0509 1.0000 Uiso R
H331 H -0.1303 0.6117 0.3439 0.0510 1.0000 Uiso R
H333 H -0.0193 0.5880 0.2880 0.0507 1.0000 Uiso R
C34 C 0.0670(2) 0.2605(2) 0.34342(12) 0.0248 1.0000 Uani .
C35 C 0.1552(2) 0.1833(2) 0.38431(12) 0.0250 1.0000 Uani .
O36 O 0.19849(16) 0.06040(15) 0.37998(9) 0.0256 1.0000 Uani .
C37 C 0.1188(3) 0.0185(2) 0.41567(15) 0.0353 1.0000 Uani .
H373 H 0.1581 -0.0667 0.4112 0.0524 1.0000 Uiso R
H372 H 0.1078 0.0384 0.4614 0.0533 1.0000 Uiso R
H371 H 0.0408 0.0574 0.3973 0.0531 1.0000 Uiso R
O38 O 0.01783(17) 0.21517(16) 0.30315(9) 0.0276 1.0000 Uani .
C39 C 0.0537(2) 0.2192(2) 0.23324(13) 0.0283 1.0000 Uani .
C40 C -0.0635(2) 0.2870(2) 0.19925(13) 0.0259 1.0000 Uani .
O41 O -0.04093(17) 0.28877(16) 0.12837(9) 0.0272 1.0000 Uani .
C42 C 0.0296(2) 0.3438(2) 0.10212(12) 0.0245 1.0000 Uani .
C43 C 0.1448(2) 0.2752(2) 0.06950(12) 0.0244 1.0000 Uani .
O44 O 0.18709(17) 0.15306(16) 0.06800(9) 0.0283 1.0000 Uani .
C45 C 0.1355(3) 0.1186(3) 0.02055(15) 0.0374 1.0000 Uani .
H453 H 0.1534 0.0368 0.0305 0.0556 1.0000 Uiso R
H451 H 0.0498 0.1691 0.0240 0.0561 1.0000 Uiso R
H452 H 0.1703 0.1274 -0.0229 0.0560 1.0000 Uiso R
C46 C -0.0148(2) 0.4684(2) 0.10373(12) 0.0255 1.0000 Uani .
C47 C 0.0582(2) 0.5182(2) 0.07438(13) 0.0265 1.0000 Uani .
H471 H 0.0271 0.6004 0.0745 0.0317 1.0000 Uiso R
O48 O -0.13144(17) 0.53159(16) 0.13440(10) 0.0304 1.0000 Uani .
C49 C -0.1802(3) 0.6584(2) 0.13464(14) 0.0330 1.0000 Uani .
H492 H -0.2600 0.6907 0.1572 0.0487 1.0000 Uiso R
H493 H -0.1296 0.6768 0.1582 0.0481 1.0000 Uiso R
H491 H -0.1826 0.6905 0.0905 0.0474 1.0000 Uiso R
H402 H -0.1051 0.3672 0.2147 0.0308 1.0000 Uiso R
H401 H -0.1155 0.2476 0.2113 0.0306 1.0000 Uiso R
H392 H 0.1046 0.2584 0.2256 0.0333 1.0000 Uiso R
H391 H 0.1022 0.1395 0.2176 0.0341 1.0000 Uiso R
H301 H 0.0402 0.5088 0.3902 0.0306 1.0000 Uiso R
C50 C 0.1952(2) 0.4069(2) 0.48008(12) 0.0259 1.0000 Uani .
C51 C 0.2927(2) 0.4429(2) 0.45180(11) 0.0238 1.0000 Uani .
C52 C 0.4190(3) 0.3695(2) 0.45623(12) 0.0256 1.0000 Uani .
C53 C 0.4707(3) 0.2453(2) 0.48876(12) 0.0258 1.0000 Uani .
C54 C 0.5074(2) 0.1423(2) 0.44281(11) 0.0246 1.0000 Uani .
C55 C 0.6267(2) 0.0912(2) 0.40831(12) 0.0252 1.0000 Uani .
O56 O 0.70398(18) 0.13617(17) 0.42039(10) 0.0312 1.0000 Uani .
C57 C 0.7669(3) 0.1685(3) 0.36457(16) 0.0389 1.0000 Uani .
H572 H 0.8002 0.2170 0.3799 0.0569 1.0000 Uiso R
H573 H 0.7101 0.2177 0.3328 0.0576 1.0000 Uiso R
H571 H 0.8355 0.0972 0.3441 0.0564 1.0000 Uiso R
H532 H 0.5431 0.2324 0.5084 0.0311 1.0000 Uiso R
H531 H 0.4095 0.2421 0.5224 0.0311 1.0000 Uiso R
C58 C 0.5013(2) 0.4139(2) 0.43276(12) 0.0259 1.0000 Uani .
C59 C 0.4626(2) 0.5279(2) 0.40496(12) 0.0249 1.0000 Uani .
O60 O 0.53842(17) 0.57795(16) 0.38358(9) 0.0292 1.0000 Uani .
C61 C 0.6668(3) 0.5038(2) 0.38936(14) 0.0315 1.0000 Uani .
H612 H 0.7064 0.5526 0.3760 0.0459 1.0000 Uiso R
H611 H 0.6798 0.4759 0.4347 0.0469 1.0000 Uiso R
H613 H 0.7029 0.4358 0.3606 0.0459 1.0000 Uiso R
C62 C 0.3372(2) 0.6023(2) 0.39950(12) 0.0239 1.0000 Uani .
C63 C 0.2540(2) 0.5588(2) 0.42338(12) 0.0246 1.0000 Uani .
O64 O 0.13102(17) 0.63150(15) 0.41679(9) 0.0285 1.0000 Uani .
C65 C 0.0707(3) 0.7258(3) 0.46384(15) 0.0362 1.0000 Uani .
H651 H -0.0126 0.7752 0.4525 0.0536 1.0000 Uiso R
H652 H 0.1135 0.7729 0.4603 0.0528 1.0000 Uiso R
H653 H 0.0716 0.6917 0.5090 0.0535 1.0000 Uiso R
O66 O 0.29120(17) 0.72038(15) 0.37708(8) 0.0254 1.0000 Uani .
C67 C 0.3184(3) 0.7398(2) 0.30721(12) 0.0260 1.0000 Uani .
C68 C 0.2550(2) 0.6969(2) 0.26557(12) 0.0259 1.0000 Uani .
O69 O 0.27714(16) 0.72846(15) 0.19704(8) 0.0252 1.0000 Uani .
C70 C 0.3325(2) 0.6329(2) 0.15476(12) 0.0237 1.0000 Uani .
C71 C 0.4556(2) 0.5490(2) 0.15846(12) 0.0233 1.0000 Uani .
O72 O 0.51242(16) 0.56929(16) 0.20579(9) 0.0276 1.0000 Uani .
C73 C 0.6373(2) 0.4841(2) 0.21125(13) 0.0293 1.0000 Uani .
H731 H 0.6651 0.5065 0.2466 0.0435 1.0000 Uiso R
H732 H 0.6881 0.4815 0.1715 0.0432 1.0000 Uiso R
H733 H 0.6445 0.4049 0.2207 0.0428 1.0000 Uiso R
C74 C 0.5131(2) 0.4555(2) 0.11611(12) 0.0230 1.0000 Uani .
C75 C 0.4492(2) 0.4406(2) 0.06838(12) 0.0224 1.0000 Uani .
C76 C 0.5237(2) 0.3339(2) 0.02504(12) 0.0241 1.0000 Uani .
C77 C 0.5315(2) 0.2174(2) 0.05671(12) 0.0224 1.0000 Uani .
C78 C 0.6264(2) 0.1462(2) 0.09686(12) 0.0226 1.0000 Uani .
O79 O 0.70773(16) 0.18691(15) 0.10891(9) 0.0257 1.0000 Uani .
C80 C 0.8261(3) 0.1307(3) 0.07281(17) 0.0378 1.0000 Uani .
H801 H 0.8777 0.1612 0.0874 0.0561 1.0000 Uiso R
H803 H 0.8620 0.0455 0.0809 0.0570 1.0000 Uiso R
H802 H 0.8196 0.1483 0.0254 0.0566 1.0000 Uiso R
H762 H 0.6082 0.3210 0.0175 0.0285 1.0000 Uiso R
H761 H 0.4916 0.3482 -0.0171 0.0286 1.0000 Uiso R
H741 H 0.5959 0.3992 0.1170 0.0268 1.0000 Uiso R
H682 H 0.1661 0.7368 0.2779 0.0304 1.0000 Uiso R
H681 H 0.2841 0.6116 0.2718 0.0302 1.0000 Uiso R
H671 H 0.2838 0.8260 0.2994 0.0304 1.0000 Uiso R
H672 H 0.4088 0.6996 0.2955 0.0310 1.0000 Uiso R
H581 H 0.5851 0.3665 0.4363 0.0306 1.0000 Uiso R
H502 H 0.1221 0.4781 0.4966 0.0305 1.0000 Uiso R
H501 H 0.2265 0.3512 0.5179 0.0302 1.0000 Uiso R
H272 H 0.2958 0.1747 0.5098 0.0297 1.0000 Uiso R
H271 H 0.2878 0.0668 0.4811 0.0292 1.0000 Uiso R
H251 H 0.4199 -0.0398 0.3909 0.0321 1.0000 Uiso R
H192 H 0.8873 -0.0814 0.2540 0.0336 1.0000 Uiso R
H191 H 0.8148 -0.1595 0.2635 0.0332 1.0000 Uiso R
H182 H 0.7158 0.0875 0.2295 0.0366 1.0000 Uiso R
H181 H 0.6308 0.0281 0.2518 0.0363 1.0000 Uiso R
H121 H 0.4011 0.0447 0.0754 0.0285 1.0000 Uiso R
H101 H 0.3662 0.2865 -0.0285 0.0267 1.0000 Uiso R
H102 H 0.3354 0.1835 -0.0167 0.0267 1.0000 Uiso R
H71 H 0.1925 0.5921 0.0001 0.0295 1.0000 Uiso R
H72 H 0.3026 0.4720 -0.0244 0.0305 1.0000 Uiso R
C81 C 0.0632(3) 0.7660(3) 0.14762(16) 0.0410 1.0000 Uani .
H811 H -0.0172 0.7928 0.1322 0.0612 1.0000 Uiso R
H812 H 0.0719 0.8357 0.1571 0.0626 1.0000 Uiso R
H813 H 0.0745 0.7122 0.1860 0.0619 1.0000 Uiso R

loop_
_atom_site_aniso_label
_atom_site_aniso_U_11
_atom_site_aniso_U_22
_atom_site_aniso_U_33
_atom_site_aniso_U_23
_atom_site_aniso_U_13
_atom_site_aniso_U_12
Cl1 0.0592(5) 0.0536(5) 0.0426(5) 0.0050(4) -0.0167(4) -0.0217(4)
C2 0.064(2) 0.044(2) 0.094(3) -0.001(2) -0.012(2) -0.0256(19)
Cl3 0.0661(6) 0.0657(6) 0.0432(5) 0.0182(4) -0.0202(4) -0.0419(5)
O4 0.0309(10) 0.0233(9) 0.0322(10) 0.0001(8) -0.0128(8) -0.0080(8)
C5 0.0313(13) 0.0201(11) 0.0201(12) 0.0062(9) -0.0052(10) -0.0127(10)
C6 0.0308(12) 0.0213(11) 0.0178(11) 0.0047(9) -0.0039(9) -0.0145(10)
C7 0.0329(13) 0.0201(11) 0.0199(12) 0.0055(9) -0.0081(10) -0.0111(10)
C8 0.0341(13) 0.0236(12) 0.0154(11) 0.0033(9) -0.0105(10) -0.0143(10)
C9 0.0338(13) 0.0229(12) 0.0168(11) 0.0025(9) -0.0097(10) -0.0129(10)
C10 0.0307(13) 0.0228(12) 0.0147(11) 0.0031(9) -0.0051(9) -0.0139(10)
C11 0.0292(12) 0.0201(11) 0.0180(11) -0.0018(9) -0.0010(9) -0.0086(10)
C12 0.0282(12) 0.0218(12) 0.0209(12) -0.0005(9) -0.002(1) -0.0127(10)
C13 0.0312(13) 0.0175(11) 0.0214(12) -0.0017(9) 0.0000(10) -0.0106(10)
O14 0.0336(9) 0.0197(8) 0.0301(10) 0.0072(7) -0.0072(8) -0.0136(7)
C15 0.0351(14) 0.0220(12) 0.0316(14) 0.0045(10) -0.0054(11) -0.0140(11)
C16 0.0256(12) 0.0230(12) 0.0204(12) -0.0015(9) -0.0018(9) -0.0097(10)
O17 0.0269(9) 0.0204(8) 0.0266(9) -0.0005(7) -0.0057(7) -0.0073(7)
C18 0.0415(15) 0.0231(12) 0.0218(13) 0.0013(10) -0.0077(11) -0.0097(11)
C19 0.0324(13) 0.0240(12) 0.0282(13) 0.0000(10) -0.0065(11) -0.0112(11)
O20 0.0303(9) 0.0266(9) 0.0256(9) 0.0041(7) -0.0120(7) -0.0108(8)
C21 0.0312(13) 0.0226(12) 0.0214(12) 0.0082(9) -0.0112(10) -0.0117(10)
C22 0.0366(13) 0.0185(11) 0.0221(12) 0.0055(9) -0.0109(10) -0.0118(10)
O23 0.0356(10) 0.0196(8) 0.0343(10) -0.0026(7) -0.0056(8) -0.0114(8)
C24 0.0399(14) 0.0234(12) 0.0290(13) 0.0020(10) -0.0066(11) -0.0180(11)
C25 0.0361(14) 0.0206(12) 0.0226(12) 0.0079(10) -0.0103(10) -0.0132(10)
C26 0.0381(14) 0.0198(11) 0.0163(11) 0.0067(9) -0.0100(10) -0.0122(10)
C27 0.0367(13) 0.0214(12) 0.0184(11) 0.0046(9) -0.0053(10) -0.0143(11)
C28 0.0337(13) 0.0242(12) 0.0179(11) 0.0050(9) -0.0016(10) -0.0156(11)
C29 0.0308(13) 0.0231(12) 0.0187(11) 0.0029(9) -0.0025(10) -0.0140(10)
C30 0.0321(13) 0.0200(12) 0.0224(12) 0.0022(9) -0.0016(10) -0.0114(10)
C31 0.0276(12) 0.0234(12) 0.0200(12) 0.0046(9) -0.0025(10) -0.0106(10)
O32 0.0384(10) 0.0240(9) 0.0282(10) 0.0066(7) -0.0105(8) -0.0135(8)
C33 0.0384(15) 0.0248(13) 0.0367(15) 0.0074(11) -0.0109(12) -0.0127(12)
C34 0.0300(12) 0.0248(12) 0.0203(12) 0.0042(9) -0.0042(10) -0.0139(10)
C35 0.0313(12) 0.0182(11) 0.0235(12) 0.0024(9) -0.0006(10) -0.0111(10)
O36 0.0339(9) 0.0174(8) 0.0249(9) 0.0019(7) -0.0037(7) -0.0118(7)
C37 0.0467(16) 0.0202(12) 0.0398(16) 0.0012(11) 0.0003(13) -0.0178(12)
O38 0.0382(10) 0.0260(9) 0.0228(9) 0.0028(7) -0.0069(7) -0.0182(8)
C39 0.0327(13) 0.0271(13) 0.0229(13) 0.0004(10) -0.0050(10) -0.0119(11)
C40 0.0282(12) 0.0285(13) 0.0229(12) 0.0003(10) -0.0042(10) -0.0145(10)
O41 0.0324(9) 0.0283(9) 0.0244(9) 0.0007(7) -0.0072(7) -0.0162(8)
C42 0.0319(13) 0.0258(13) 0.0198(12) 0.0030(9) -0.0104(10) -0.0155(11)
C43 0.0338(13) 0.0219(12) 0.0203(12) 0.0015(9) -0.0113(10) -0.0136(10)
O44 0.0344(10) 0.0218(9) 0.0292(9) -0.0010(7) -0.0059(8) -0.0128(8)
C45 0.0462(16) 0.0389(16) 0.0369(16) -0.0101(12) -0.0021(13) -0.0268(14)
C46 0.0282(12) 0.0244(12) 0.0230(12) 0.0022(10) -0.0111(10) -0.0099(10)
C47 0.0353(13) 0.0204(12) 0.0236(12) 0.0040(9) -0.0123(10) -0.0114(10)
O48 0.0287(9) 0.0246(9) 0.0346(10) 0.0001(8) -0.0046(8) -0.0094(8)
C49 0.0349(14) 0.0234(13) 0.0307(14) 0.0031(11) -0.0072(11) -0.0052(11)
C50 0.0359(13) 0.0227(12) 0.0190(12) 0.0018(9) -0.0035(10) -0.0138(11)
C51 0.0389(14) 0.0237(12) 0.0126(11) -0.0025(9) -0.0023(9) -0.0175(11)
C52 0.0433(15) 0.0210(12) 0.0156(11) 0.0012(9) -0.0075(10) -0.0166(11)
C53 0.0379(14) 0.0219(12) 0.0156(11) 0.0024(9) -0.0071(10) -0.0117(11)
C54 0.0395(14) 0.0211(12) 0.0128(11) 0.0087(9) -0.0097(10) -0.0136(10)
C55 0.0345(13) 0.0225(12) 0.0206(12) 0.0089(9) -0.0138(10) -0.0138(10)
O56 0.0384(10) 0.0295(10) 0.0306(10) 0.0013(8) -0.0114(8) -0.0184(8)
C57 0.0431(16) 0.0376(16) 0.0442(17) -0.0027(13) -0.0010(13) -0.0262(13)
C58 0.0347(13) 0.0233(12) 0.0217(12) -0.0002(9) -0.0089(10) -0.0138(11)
C59 0.0366(14) 0.0230(12) 0.0178(11) -0.0015(9) -0.0051(10) -0.0155(11)
O60 0.0352(10) 0.0232(9) 0.0320(10) 0.0038(7) -0.0088(8) -0.0153(8)
C61 0.0368(14) 0.0282(13) 0.0313(14) 0.0016(11) -0.0100(11) -0.0155(12)
C62 0.0385(14) 0.0192(11) 0.0157(11) -0.0007(9) -0.0053(10) -0.0142(10)
C63 0.0340(13) 0.0191(12) 0.0180(11) -0.0022(9) -0.0055(10) -0.0092(10)
O64 0.0313(9) 0.0187(8) 0.0306(10) 0.0001(7) -0.0026(8) -0.0080(7)
C65 0.0427(16) 0.0248(13) 0.0368(15) -0.0056(11) 0.0084(12) -0.0147(12)
O66 0.0379(10) 0.0188(8) 0.0179(8) 0.0019(6) -0.0024(7) -0.0124(8)
C67 0.0373(14) 0.0252(12) 0.0174(12) 0.0035(9) -0.0049(10) -0.0164(11)
C68 0.0318(13) 0.0250(12) 0.0210(12) -0.0005(9) -0.0030(10) -0.0133(10)
O69 0.0335(9) 0.0188(8) 0.0211(9) 0.0025(7) -0.0059(7) -0.0102(7)
C70 0.0322(13) 0.0201(11) 0.0177(11) 0.0033(9) -0.0022(10) -0.0121(10)
C71 0.0308(13) 0.0211(12) 0.0202(12) 0.0050(9) -0.0054(10) -0.0143(10)
O72 0.0285(9) 0.0256(9) 0.0268(9) -0.0011(7) -0.0079(7) -0.0098(7)
C73 0.0291(13) 0.0297(13) 0.0264(13) -0.0022(10) -0.0059(10) -0.0107(11)
C74 0.0291(12) 0.0188(11) 0.0209(11) 0.0034(9) -0.0041(9) -0.0114(10)
C75 0.0301(12) 0.0211(12) 0.0176(11) 0.0066(9) -0.0035(9) -0.0141(10)
C76 0.0320(13) 0.0219(12) 0.0190(11) 0.0035(9) -0.0041(10) -0.0134(10)
C77 0.0303(12) 0.0163(11) 0.0194(11) -0.0013(9) -0.0004(9) -0.0103(10)
C78 0.0289(12) 0.0194(11) 0.0196(11) -0.0049(9) -0.0004(9) -0.0112(10)
O79 0.0297(9) 0.0212(8) 0.0263(9) -0.0010(7) -0.0046(7) -0.0115(7)
C80 0.0318(14) 0.0377(15) 0.0491(18) -0.0121(13) 0.0039(13) -0.0206(13)
C81 0.0350(15) 0.0404(16) 0.0392(16) -0.0066(13) -0.0059(13) -0.0093(13)

loop_
_atom_type_symbol
_atom_type_scat_dispersion_real
_atom_type_scat_dispersion_imag
_atom_type_scat_Cromer_Mann_a1
_atom_type_scat_Cromer_Mann_b1
_atom_type_scat_Cromer_Mann_a2
_atom_type_scat_Cromer_Mann_b2
_atom_type_scat_Cromer_Mann_a3
_atom_type_scat_Cromer_Mann_b3
_atom_type_scat_Cromer_Mann_a4
_atom_type_scat_Cromer_Mann_b4
_atom_type_scat_Cromer_Mann_c
_atom_type_scat_source
C 0.0181 0.0091 2.3100 20.8439 1.0200 10.2075 1.5886 0.5687 0.8650 51.6512 0.2156 'International Tables Vol C 4.2.6.8 and 6.1.1.4'
H 0.0000 0.0000 0.4930 10.5109 0.3229 26.1257 0.1402 3.1424 0.0408 57.7998 0.0030 'International Tables Vol C 4.2.6.8 and 6.1.1.4'
O 0.0492 0.0322 3.0485 13.2771 2.2868 5.7011 1.5463 0.3239 0.8670 32.9089 0.2508 'International Tables Vol C 4.2.6.8 and 6.1.1.4'
Cl 0.3639 0.7018 11.4604 0.0104 7.1964 1.1662 6.2556 18.5194 1.6455 47.7784 -9.5574 'International Tables Vol C 4.2.6.8 and 6.1.1.4'

loop_
_geom_angle_atom_site_label_1
_geom_angle_atom_site_label_2
_geom_angle_atom_site_label_3
_geom_angle
_geom_angle_publ_flag
Cl1 C2 Cl3 112.1(2) yes
Cl1 C2 H21 109.8 no
Cl3 C2 H21 110.7 no
Cl1 C2 H22 110.2 no
Cl3 C2 H22 104.9 no
H21 C2 H22 109.0 no
C5 O4 C81 121.0(2) yes
O4 C5 C6 115.6(2) yes
O4 C5 C70 122.9(2) yes
C6 C5 C70 121.3(2) yes
C5 C6 C7 118.8(2) yes
C5 C6 C75 118.8(2) yes
C7 C6 C75 122.4(2) yes
C6 C7 C8 113.28(19) yes
C6 C7 H71 107.7 no
C8 C7 H71 107.7 no
C6 C7 H72 109.6 no
C8 C7 H72 110.4 no
H71 C7 H72 108.0 no
C7 C8 C9 123.0(2) yes
C7 C8 C47 118.0(2) yes
C9 C8 C47 119.0(2) yes
C8 C9 C10 123.6(2) yes
C8 C9 C43 118.1(2) yes
C10 C9 C43 118.3(2) yes
C9 C10 C11 115.71(19) yes
C9 C10 H101 108.0 no
C11 C10 H101 108.9 no
C9 C10 H102 108.3 no
C11 C10 H102 107.5 no
H101 C10 H102 108.3 no
C10 C11 C12 116.5(2) yes
C10 C11 C77 122.7(2) yes
C12 C11 C77 120.8(2) yes
C11 C12 C13 121.2(2) yes
C11 C12 H121 120.1 no
C13 C12 H121 118.6 no
C12 C13 O14 123.6(2) yes
C12 C13 C16 119.1(2) yes
O14 C13 C16 117.3(2) yes
C13 O14 C15 116.41(19) yes
O14 C15 H151 108.0 no
O14 C15 H153 109.7 no
H151 C15 H153 110.6 no
O14 C15 H152 110.6 no
H151 C15 H152 108.2 no
H153 C15 H152 109.7 no
C13 C16 O17 119.9(2) yes
C13 C16 C78 119.4(2) yes
O17 C16 C78 120.7(2) yes
C16 O17 C18 112.02(19) yes
O17 C18 C19 106.9(2) yes
O17 C18 H182 110.0 no
C19 C18 H182 109.5 no
O17 C18 H181 112.6 no
C19 C18 H181 109.9 no
H182 C18 H181 107.8 no
C18 C19 O20 113.0(2) yes
C18 C19 H192 108.0 no
O20 C19 H192 106.3 no
C18 C19 H191 108.5 no
O20 C19 H191 110.0 no
H192 C19 H191 111.0 no
C19 O20 C21 117.71(19) yes
O20 C21 C22 122.4(2) yes
O20 C21 C55 119.0(2) yes
C22 C21 C55 118.5(2) yes
C21 C22 O23 115.2(2) yes
C21 C22 C25 120.3(2) yes
O23 C22 C25 124.5(2) yes
C22 O23 C24 115.2(2) yes
O23 C24 H243 107.3 no
O23 C24 H242 110.0 no
H243 C24 H242 109.7 no
O23 C24 H241 111.5 no
H243 C24 H241 110.5 no
H242 C24 H241 107.9 no
C22 C25 C26 121.1(2) yes
C22 C25 H251 119.3 no
C26 C25 H251 119.6 no
C25 C26 C27 115.5(2) yes
C25 C26 C54 120.1(2) yes
C27 C26 C54 124.4(2) yes
C26 C27 C28 113.2(2) yes
C26 C27 H272 108.1 no
C28 C27 H272 107.7 no
C26 C27 H271 107.9 no
C28 C27 H271 109.3 no
H272 C27 H271 110.6 no
C27 C28 C29 123.0(2) yes
C27 C28 C35 119.1(2) yes
C29 C28 C35 117.9(2) yes
C28 C29 C30 120.0(2) yes
C28 C29 C50 123.1(2) yes
C30 C29 C50 116.9(2) yes
C29 C30 C31 121.6(2) yes
C29 C30 H301 121.1 no
C31 C30 H301 117.4 no
C30 C31 O32 124.3(2) yes
C30 C31 C34 119.3(2) yes
O32 C31 C34 116.4(2) yes
C31 O32 C33 116.1(2) yes
O32 C33 H332 107.6 no
O32 C33 H331 108.8 no
H332 C33 H331 109.4 no
O32 C33 H333 109.0 no
H332 C33 H333 110.8 no
H331 C33 H333 111.1 no
C31 C34 C35 119.3(2) yes
C31 C34 O38 120.8(2) yes
C35 C34 O38 119.8(2) yes
C28 C35 C34 122.0(2) yes
C28 C35 O36 119.6(2) yes
C34 C35 O36 118.4(2) yes
C35 O36 C37 113.58(19) yes
O36 C37 H373 107.1 no
O36 C37 H372 108.2 no
H373 C37 H372 110.8 no
O36 C37 H371 108.8 no
H373 C37 H371 111.7 no
H372 C37 H371 110.1 no
C34 O38 C39 115.65(19) yes
O38 C39 C40 107.2(2) yes
O38 C39 H392 109.2 no
C40 C39 H392 111.7 no
O38 C39 H391 109.7 no
C40 C39 H391 111.8 no
H392 C39 H391 107.3 no
C39 C40 O41 112.9(2) yes
C39 C40 H402 107.9 no
O41 C40 H402 109.9 no
C39 C40 H401 108.8 no
O41 C40 H401 107.4 no
H402 C40 H401 109.9 no
C40 O41 C42 115.41(18) yes
O41 C42 C43 119.0(2) yes
O41 C42 C46 122.4(2) yes
C43 C42 C46 118.5(2) yes
C9 C43 C42 122.7(2) yes
C9 C43 O44 119.4(2) yes
C42 C43 O44 117.9(2) yes
C43 O44 C45 114.0(2) yes
O44 C45 H453 107.9 no
O44 C45 H451 108.7 no
H453 C45 H451 110.6 no
O44 C45 H452 109.3 no
H453 C45 H452 111.1 no
H451 C45 H452 109.3 no
C42 C46 C47 119.5(2) yes
C42 C46 O48 115.5(2) yes
C47 C46 O48 125.0(2) yes
C8 C47 C46 122.2(2) yes
C8 C47 H471 119.1 no
C46 C47 H471 118.7 no
C46 O48 C49 116.6(2) yes
O48 C49 H492 108.2 no
O48 C49 H493 108.8 no
H492 C49 H493 108.9 no
O48 C49 H491 110.4 no
H492 C49 H491 110.4 no
H493 C49 H491 110.1 no
C29 C50 C51 115.0(2) yes
C29 C50 H502 108.0 no
C51 C50 H502 108.5 no
C29 C50 H501 109.4 no
C51 C50 H501 107.7 no
H502 C50 H501 108.1 no
C50 C51 C52 123.4(2) yes
C50 C51 C63 118.1(2) yes
C52 C51 C63 118.3(2) yes
C51 C52 C53 122.9(2) yes
C51 C52 C58 119.2(2) yes
C53 C52 C58 117.8(2) yes
C52 C53 C54 115.9(2) yes
C52 C53 H532 106.8 no
C54 C53 H532 108.2 no
C52 C53 H531 108.9 no
C54 C53 H531 106.3 no
H532 C53 H531 110.7 no
C53 C54 C26 123.0(2) yes
C53 C54 C55 118.6(2) yes
C26 C54 C55 118.3(2) yes
C54 C55 C21 121.7(2) yes
C54 C55 O56 117.1(2) yes
C21 C55 O56 120.9(2) yes
C55 O56 C57 118.1(2) yes
O56 C57 H572 108.7 no
O56 C57 H573 110.4 no
H572 C57 H573 107.0 no
O56 C57 H571 111.0 no
H572 C57 H571 108.2 no
H573 C57 H571 111.5 no
C52 C58 C59 122.1(2) yes
C52 C58 H581 119.8 no
C59 C58 H581 118.1 no
C58 C59 O60 124.6(2) yes
C58 C59 C62 119.7(2) yes
O60 C59 C62 115.6(2) yes
C59 O60 C61 116.6(2) yes
O60 C61 H612 106.8 no
O60 C61 H611 110.2 no
H612 C61 H611 109.7 no
O60 C61 H613 112.3 no
H612 C61 H613 108.2 no
H611 C61 H613 109.6 no
C59 C62 C63 118.5(2) yes
C59 C62 O66 122.6(2) yes
C63 C62 O66 118.5(2) yes
C51 C63 C62 122.1(2) yes
C51 C63 O64 119.6(2) yes
C62 C63 O64 118.3(2) yes
C63 O64 C65 114.1(2) yes
O64 C65 H651 107.4 no
O64 C65 H652 109.2 no
H651 C65 H652 109.8 no
O64 C65 H653 110.1 no
H651 C65 H653 111.3 no
H652 C65 H653 109.1 no
C62 O66 C67 116.25(18) yes
O66 C67 C68 111.1(2) yes
O66 C67 H671 106.8 no
C68 C67 H671 106.9 no
O66 C67 H672 109.5 no
C68 C67 H672 111.7 no
H671 C67 H672 110.8 no
C67 C68 O69 108.1(2) yes
C67 C68 H682 110.7 no
O69 C68 H682 107.8 no
C67 C68 H681 111.2 no
O69 C68 H681 111.3 no
H682 C68 H681 107.7 no
C68 O69 C70 114.73(18) yes
C5 C70 O69 121.4(2) yes
C5 C70 C71 118.8(2) yes
O69 C70 C71 119.7(2) yes
C70 C71 O72 115.3(2) yes
C70 C71 C74 120.8(2) yes
O72 C71 C74 123.9(2) yes
C71 O72 C73 116.43(19) yes
O72 C73 H731 108.3 no
O72 C73 H732 111.6 no
H731 C73 H732 109.0 no
O72 C73 H733 110.1 no
H731 C73 H733 109.6 no
H732 C73 H733 108.2 no
C71 C74 C75 120.9(2) yes
C71 C74 H741 122.3 no
C75 C74 H741 116.8 no
C74 C75 C6 119.4(2) yes
C74 C75 C76 115.3(2) yes
C6 C75 C76 125.3(2) yes
C75 C76 C77 113.6(2) yes
C75 C76 H762 108.8 no
C77 C76 H762 105.5 no
C75 C76 H761 110.5 no
C77 C76 H761 109.7 no
H762 C76 H761 108.5 no
C76 C77 C11 123.2(2) yes
C76 C77 C78 119.6(2) yes
C11 C77 C78 117.1(2) yes
C77 C78 C16 122.3(2) yes
C77 C78 O79 118.9(2) yes
C16 C78 O79 118.7(2) yes
C78 O79 C80 115.63(19) yes
O79 C80 H801 109.0 no
O79 C80 H803 109.2 no
H801 C80 H803 110.0 no
O79 C80 H802 110.2 no
H801 C80 H802 109.1 no
H803 C80 H802 109.2 no
O4 C81 H811 106.8 no
O4 C81 H812 108.2 no
H811 C81 H812 109.4 no
O4 C81 H813 109.7 no
H811 C81 H813 111.0 no
H812 C81 H813 111.6 no

loop_
_geom_bond_atom_site_label_1
_geom_bond_atom_site_label_2
_geom_bond_distance
_geom_bond_publ_flag
Cl1 C2 1.765(4) yes
C2 Cl3 1.758(4) yes
C2 H21 0.973 no
C2 H22 0.977 no
O4 C5 1.383(3) yes
O4 C81 1.410(4) yes
C5 C6 1.412(4) yes
C5 C70 1.394(4) yes
C6 C7 1.533(3) yes
C6 C75 1.400(4) yes
C7 C8 1.519(3) yes
C7 H71 0.967 no
C7 H72 0.958 no
C8 C9 1.410(4) yes
C8 C47 1.398(4) yes
C9 C10 1.519(4) yes
C9 C43 1.408(4) yes
C10 C11 1.523(3) yes
C10 H101 0.937 no
C10 H102 0.936 no
C11 C12 1.401(4) yes
C11 C77 1.401(4) yes
C12 C13 1.385(4) yes
C12 H121 0.918 no
C13 O14 1.372(3) yes
C13 C16 1.405(4) yes
O14 C15 1.437(3) yes
C15 H151 0.946 no
C15 H153 0.970 no
C15 H152 0.961 no
C16 O17 1.380(3) yes
C16 C78 1.391(4) yes
O17 C18 1.434(3) yes
C18 C19 1.515(4) yes
C18 H182 0.972 no
C18 H181 0.969 no
C19 O20 1.442(3) yes
C19 H192 0.974 no
C19 H191 0.982 no
O20 C21 1.384(3) yes
C21 C22 1.409(4) yes
C21 C55 1.390(4) yes
C22 O23 1.375(3) yes
C22 C25 1.376(4) yes
O23 C24 1.432(3) yes
C24 H243 0.956 no
C24 H242 0.952 no
C24 H241 0.950 no
C25 C26 1.396(4) yes
C25 H251 0.960 no
C26 C27 1.526(4) yes
C26 C54 1.394(4) yes
C27 C28 1.515(3) yes
C27 H272 0.956 no
C27 H271 0.974 no
C28 C29 1.403(4) yes
C28 C35 1.410(4) yes
C29 C30 1.398(4) yes
C29 C50 1.518(3) yes
C30 C31 1.385(4) yes
C30 H301 0.926 no
C31 O32 1.364(3) yes
C31 C34 1.403(4) yes
O32 C33 1.431(3) yes
C33 H332 0.959 no
C33 H331 0.962 no
C33 H333 0.970 no
C34 C35 1.391(4) yes
C34 O38 1.389(3) yes
C35 O36 1.397(3) yes
O36 C37 1.425(3) yes
C37 H373 0.960 no
C37 H372 0.962 no
C37 H371 0.967 no
O38 C39 1.438(3) yes
C39 C40 1.522(4) yes
C39 H392 0.965 no
C39 H391 0.958 no
C40 O41 1.433(3) yes
C40 H402 0.958 no
C40 H401 0.986 no
O41 C42 1.390(3) yes
C42 C43 1.387(4) yes
C42 C46 1.410(4) yes
C43 O44 1.384(3) yes
O44 C45 1.429(3) yes
C45 H453 0.962 no
C45 H451 0.945 no
C45 H452 0.954 no
C46 C47 1.382(4) yes
C46 O48 1.373(3) yes
C47 H471 0.926 no
O48 C49 1.427(3) yes
C49 H492 0.944 no
C49 H493 0.960 no
C49 H491 0.952 no
C50 C51 1.517(4) yes
C50 H502 0.976 no
C50 H501 0.982 no
C51 C52 1.407(4) yes
C51 C63 1.408(4) yes
C52 C53 1.518(3) yes
C52 C58 1.401(4) yes
C53 C54 1.528(3) yes
C53 H532 0.970 no
C53 H531 0.967 no
C54 C55 1.416(4) yes
C55 O56 1.385(3) yes
O56 C57 1.434(4) yes
C57 H572 0.978 no
C57 H573 0.969 no
C57 H571 0.982 no
C58 C59 1.383(4) yes
C58 H581 0.933 no
C59 O60 1.375(3) yes
C59 C62 1.402(4) yes
O60 C61 1.434(3) yes
C61 H612 0.959 no
C61 H611 0.964 no
C61 H613 0.972 no
C62 C63 1.405(4) yes
C62 O66 1.385(3) yes
C63 O64 1.379(3) yes
O64 C65 1.441(3) yes
C65 H651 0.971 no
C65 H652 0.964 no
C65 H653 0.980 no
O66 C67 1.445(3) yes
C67 C68 1.517(3) yes
C67 H671 0.975 no
C67 H672 0.994 no
C68 O69 1.444(3) yes
C68 H682 0.980 no
C68 H681 0.968 no
O69 C70 1.388(3) yes
C70 C71 1.398(4) yes
C71 O72 1.375(3) yes
C71 C74 1.372(4) yes
O72 C73 1.424(3) yes
C73 H731 0.956 no
C73 H732 0.951 no
C73 H733 0.971 no
C74 C75 1.411(3) yes
C74 H741 0.936 no
C75 C76 1.510(3) yes
C76 C77 1.524(3) yes
C76 H762 0.976 no
C76 H761 0.960 no
C77 C78 1.411(4) yes
C78 O79 1.390(3) yes
O79 C80 1.424(3) yes
C80 H801 0.976 no
C80 H803 0.963 no
C80 H802 0.977 no
C81 H811 0.977 no
C81 H812 0.980 no
C81 H813 0.970 no

loop_
_geom_hbond_atom_site_label_D
_geom_hbond_atom_site_label_H
_geom_hbond_atom_site_label_A
_geom_hbond_site_symmetry_A
_geom_hbond_angle_DHA
_geom_hbond_distance_DH
_geom_hbond_distance_HA
_geom_hbond_distance_DA
_geom_hbond_publ_flag
C24 H242 O60 1_545 127.76(8) 0.952 2.523 3.196(4) yes
C37 H373 O66 1_545 166.41(8) 0.960 2.516 3.456(4) yes
C47 H471 O4 . 124.00 0.926 2.565 3.179(4) yes
C49 H492 O14 1_465 130.50(8) 0.944 2.511 3.205(4) yes
C40 H402 O32 . 130.00 0.958 2.459 3.158(4) yes
C30 H301 O64 . 132.00 0.926 2.443 3.140(4) yes
C80 H801 O41 1_655 165.19(8) 0.976 2.522 3.475(4) yes
C74 H741 O79 . 134.00 0.936 2.387 3.113(4) yes
C67 H672 O72 . 125.00 0.994 2.374 3.050(4) yes
C25 H251 O36 . 130.00 0.960 2.458 3.157(4) yes
C18 H181 C22 . 125.00 0.969 2.531 3.189(4) yes
C12 H121 O44 . 132.00 0.918 2.366 3.054(4) yes
